data_4515676
loop_
_publ_author_name
'Li, Shihui'
'Liu, Dongtao'
'Wang, Zichuan'
'Cui, Dongmei'

_publ_section_related_literature ACS_catalysis
_publ_section_title
;
 Development of Group 3 Catalysts for Alternating Copolymerization of
 Ethylene and Styrene Derivatives
;
_journal_issue 7
_journal_name_full 'ACS Catalysis'
_journal_page_first 6086
_journal_paper_doi 10.1021/acscatal.8b00885
_journal_volume 8
_journal_year 2018
_chemical_formula_sum 'C27 H39 N2 Sc Si2'
_chemical_formula_weight 492.74
_space_group_IT_number 14
_space_group_name_Hall '-P 2ybc'
_space_group_name_H-M_alt 'P 1 21/c 1'
_symmetry_cell_setting monoclinic
_symmetry_space_group_name_H-M 'P 1 21/c 1'
_atom_sites_solution_hydrogens constr
_atom_sites_solution_primary direct
_atom_sites_solution_secondary difmap
_audit_creation_method SHELXL-97
_audit_update_record
;
2017-04-11 # Formatted by publCIF

;
_cell_angle_alpha 90.00
_cell_angle_beta 105.0530(10)
_cell_angle_gamma 90.00
_cell_formula_units_Z 4
_cell_length_a 16.7493(11)
_cell_length_b 17.9477(13)
_cell_length_c 9.7237(7)
_cell_measurement_reflns_used 2342
_cell_measurement_temperature 187(2)
_cell_measurement_theta_max 21.58
_cell_measurement_theta_min 2.27
_cell_volume 2822.8(3)
_computing_cell_refinement 'Bruker SMART'
_computing_data_collection 'Bruker SMART'
_computing_data_reduction 'Bruker SAINT'
_computing_molecular_graphics 'Bruker SHELXTL'
_computing_publication_material 'Bruker SHELXTL'
_computing_structure_refinement 'SHELXL-97 (Sheldrick, 1997)'
_computing_structure_solution 'SHELXS-97 (Sheldrick, 1990)'
_diffrn_ambient_temperature 187(2)
_diffrn_measured_fraction_theta_full 0.998
_diffrn_measured_fraction_theta_max 0.998
_diffrn_measurement_device_type 'CCD area detector'
_diffrn_measurement_method 'phi and omega scans'
_diffrn_radiation_monochromator graphite
_diffrn_radiation_source 'fine-focus sealed tube'
_diffrn_radiation_type MoK\a
_diffrn_radiation_wavelength 0.71073
_diffrn_reflns_av_R_equivalents 0.0514
_diffrn_reflns_av_sigmaI/netI 0.0666
_diffrn_reflns_limit_h_max 19
_diffrn_reflns_limit_h_min -20
_diffrn_reflns_limit_k_max 22
_diffrn_reflns_limit_k_min -15
_diffrn_reflns_limit_l_max 12
_diffrn_reflns_limit_l_min -11
_diffrn_reflns_number 16025
_diffrn_reflns_theta_full 26.38
_diffrn_reflns_theta_max 26.38
_diffrn_reflns_theta_min 1.69
_exptl_absorpt_coefficient_mu 0.362
_exptl_absorpt_correction_T_max 0.9751
_exptl_absorpt_correction_T_min 0.9579
_exptl_absorpt_correction_type none
_exptl_crystal_colour yellow
_exptl_crystal_density_diffrn 1.159
_exptl_crystal_density_meas 1.15
_exptl_crystal_density_method 'not measured'
_exptl_crystal_description bar
_exptl_crystal_F_000 1056
_exptl_crystal_size_max 0.12
_exptl_crystal_size_mid 0.10
_exptl_crystal_size_min 0.07
_refine_diff_density_max 0.365
_refine_diff_density_min -0.259
_refine_diff_density_rms 0.062
_refine_ls_extinction_method none
_refine_ls_goodness_of_fit_ref 1.020
_refine_ls_hydrogen_treatment mixed
_refine_ls_matrix_type full
_refine_ls_number_parameters 296
_refine_ls_number_reflns 5774
_refine_ls_number_restraints 0
_refine_ls_restrained_S_all 1.020
_refine_ls_R_factor_all 0.0851
_refine_ls_R_factor_gt 0.0561
_refine_ls_shift/su_max 0.001
_refine_ls_shift/su_mean 0.000
_refine_ls_structure_factor_coef Fsqd
_refine_ls_weighting_details 'calc w=1/[\s^2^(Fo^2^)+(0.0611P)^2^+0.4407P] where P=(Fo^2^+2Fc^2^)/3'
_refine_ls_weighting_scheme calc
_refine_ls_wR_factor_gt 0.1227
_refine_ls_wR_factor_ref 0.1376
_reflns_number_gt 4144
_reflns_number_total 5774
_reflns_threshold_expression >2sigma(I)
_cod_data_source_file cs8b00885_si_002.cif
_cod_data_source_block lsh
_cod_original_sg_symbol_H-M 'P2(1)/c  '
_cod_database_code 4515676
_publcif_datablock.id {4043a726-8233-46c6-90b4-b765e0839a1f}

_publcif_info_exptl_table_max_cols 4
_publcif_info_exptl_table_use_headnotes n

loop_
_symmetry_equiv_pos_as_xyz
'x, y, z'
'-x, y+1/2, -z+1/2'
'-x, -y, -z'
'x, -y-1/2, z-1/2'

loop_
_atom_site_label
_atom_site_type_symbol
_atom_site_fract_x
_atom_site_fract_y
_atom_site_fract_z
_atom_site_U_iso_or_equiv
_atom_site_adp_type
_atom_site_occupancy
_atom_site_symmetry_multiplicity
_atom_site_calc_flag
_atom_site_refinement_flags
Sc Sc 0.76043(3) 0.53319(3) 0.16378(5) 0.02486(15) Uani 1 1 d .
Si1 Si 0.67401(5) 0.39204(5) 0.36182(9) 0.0369(2) Uani 1 1 d .
Si2 Si 0.86833(5) 0.39445(5) 0.02434(10) 0.0436(2) Uani 1 1 d .
N1 N 0.63481(13) 0.56112(14) -0.1687(2) 0.0318(5) Uani 1 1 d .
N2 N 0.75123(14) 0.61561(13) -0.1379(2) 0.0310(5) Uani 1 1 d .
C16 C 0.71291(17) 0.66910(15) 0.1724(3) 0.0308(6) Uani 1 1 d .
C22 C 0.79261(16) 0.61676(16) 0.3804(3) 0.0300(6) Uani 1 1 d .
C27 C 0.84582(16) 0.64199(16) 0.2950(3) 0.0314(6) Uani 1 1 d .
C8 C 0.7634(2) 0.3532(2) -0.0513(4) 0.0609(10) Uani 1 1 d .
H8A H 0.7441 0.3297 0.0252 0.091 Uiso 1 1 calc R
H8B H 0.7665 0.3157 -0.1230 0.091 Uiso 1 1 calc R
H8C H 0.7247 0.3925 -0.0956 0.091 Uiso 1 1 calc R
C11 C 0.70030(19) 0.64360(18) -0.2623(3) 0.0389(7) Uani 1 1 d .
H11 H 0.7142 0.6802 -0.3226 0.047 Uiso 1 1 calc R
C23 C 0.82715(18) 0.58215(17) 0.5136(3) 0.0363(7) Uani 1 1 d .
H23 H 0.7923 0.5637 0.5689 0.044 Uiso 1 1 calc R
C10 C 0.71106(16) 0.56530(16) -0.0765(3) 0.0282(6) Uani 1 1 d .
C21 C 0.70929(17) 0.63570(16) 0.3047(3) 0.0310(6) Uani 1 1 d .
C4 C 0.78262(18) 0.3624(2) 0.4485(4) 0.0531(9) Uani 1 1 d .
H4A H 0.8067 0.3391 0.3774 0.080 Uiso 1 1 calc R
H4B H 0.7825 0.3265 0.5244 0.080 Uiso 1 1 calc R
H4C H 0.8155 0.4061 0.4890 0.080 Uiso 1 1 calc R
C24 C 0.91092(19) 0.57563(19) 0.5614(3) 0.0452(8) Uani 1 1 d .
H24 H 0.9344 0.5530 0.6511 0.054 Uiso 1 1 calc R
C15 C 0.79648(17) 0.67085(16) 0.1640(3) 0.0322(6) Uani 1 1 d .
C1 C 0.66836(16) 0.45578(16) 0.2105(3) 0.0327(7) Uani 1 1 d .
H1A H 0.6195 0.4874 0.2075 0.039 Uiso 1 1 calc R
H1B H 0.6523 0.4234 0.1254 0.039 Uiso 1 1 calc R
C26 C 0.93264(17) 0.63363(18) 0.3494(3) 0.0388(7) Uani 1 1 d .
H26 H 0.9690 0.6501 0.2952 0.047 Uiso 1 1 calc R
C9 C 0.56718(18) 0.5149(2) -0.1497(3) 0.0473(9) Uani 1 1 d .
H9A H 0.5894 0.4743 -0.0832 0.071 Uiso 1 1 calc R
H9B H 0.5373 0.4939 -0.2417 0.071 Uiso 1 1 calc R
H9C H 0.5293 0.5452 -0.1114 0.071 Uiso 1 1 calc R
C7 C 0.9398(2) 0.3145(2) 0.0911(5) 0.0881(15) Uani 1 1 d .
H7A H 0.9958 0.3334 0.1319 0.132 Uiso 1 1 calc R
H7B H 0.9400 0.2807 0.0119 0.132 Uiso 1 1 calc R
H7C H 0.9209 0.2874 0.1644 0.132 Uiso 1 1 calc R
C19 C 0.56227(18) 0.65494(19) 0.2447(3) 0.0440(8) Uani 1 1 d .
H19 H 0.5109 0.6522 0.2689 0.053 Uiso 1 1 calc R
C5 C 0.86885(16) 0.46460(17) 0.1628(3) 0.0327(6) Uani 1 1 d .
H5A H 0.9146 0.4995 0.1625 0.039 Uiso 1 1 calc R
H5B H 0.8844 0.4382 0.2553 0.039 Uiso 1 1 calc R
C12 C 0.62752(19) 0.60910(18) -0.2811(3) 0.0410(8) Uani 1 1 d .
H12 H 0.5798 0.6164 -0.3578 0.049 Uiso 1 1 calc R
C13 C 0.83251(17) 0.64594(18) -0.0697(3) 0.0385(7) Uani 1 1 d .
H13A H 0.8556 0.6702 -0.1423 0.046 Uiso 1 1 calc R
H13B H 0.8701 0.6048 -0.0264 0.046 Uiso 1 1 calc R
C14 C 0.82803(18) 0.70244(17) 0.0449(3) 0.0392(7) Uani 1 1 d .
H14A H 0.8839 0.7233 0.0854 0.047 Uiso 1 1 calc R
H14B H 0.7915 0.7439 0.0002 0.047 Uiso 1 1 calc R
C17 C 0.63735(18) 0.69209(17) 0.0752(3) 0.0380(7) Uani 1 1 d .
H17 H 0.6378 0.7119 -0.0152 0.046 Uiso 1 1 calc R
C3 C 0.61103(19) 0.3055(2) 0.3038(4) 0.0545(9) Uani 1 1 d .
H3A H 0.5530 0.3192 0.2640 0.082 Uiso 1 1 calc R
H3B H 0.6157 0.2727 0.3860 0.082 Uiso 1 1 calc R
H3C H 0.6316 0.2796 0.2312 0.082 Uiso 1 1 calc R
C18 C 0.56516(18) 0.68551(18) 0.1122(3) 0.0442(8) Uani 1 1 d .
H18 H 0.5154 0.7018 0.0477 0.053 Uiso 1 1 calc R
C20 C 0.63232(17) 0.62928(18) 0.3386(3) 0.0378(7) Uani 1 1 d .
H20 H 0.6294 0.6073 0.4260 0.045 Uiso 1 1 calc R
C6 C 0.8989(3) 0.4385(3) -0.1288(4) 0.0776(13) Uani 1 1 d .
H6A H 0.8578 0.4760 -0.1731 0.116 Uiso 1 1 calc R
H6B H 0.9020 0.4002 -0.1991 0.116 Uiso 1 1 calc R
H6C H 0.9531 0.4623 -0.0943 0.116 Uiso 1 1 calc R
C25 C 0.96333(18) 0.60211(19) 0.4790(3) 0.0461(8) Uani 1 1 d .
H25 H 1.0215 0.5977 0.5156 0.055 Uiso 1 1 calc R
C2 C 0.6325(2) 0.4363(2) 0.5041(3) 0.0576(10) Uani 1 1 d .
H2A H 0.6703 0.4756 0.5516 0.086 Uiso 1 1 calc R
H2B H 0.6275 0.3985 0.5741 0.086 Uiso 1 1 calc R
H2C H 0.5780 0.4578 0.4609 0.086 Uiso 1 1 calc R

loop_
_atom_site_aniso_label
_atom_site_aniso_U_11
_atom_site_aniso_U_22
_atom_site_aniso_U_33
_atom_site_aniso_U_23
_atom_site_aniso_U_13
_atom_site_aniso_U_12
Sc 0.0225(3) 0.0217(3) 0.0296(3) 0.0010(2) 0.0054(2) -0.0001(2)
Si1 0.0309(4) 0.0337(5) 0.0457(5) 0.0085(4) 0.0095(4) -0.0036(4)
Si2 0.0306(5) 0.0359(6) 0.0657(6) -0.0125(4) 0.0146(4) -0.0001(4)
N1 0.0288(12) 0.0361(15) 0.0307(12) 0.0026(11) 0.0082(10) 0.0031(10)
N2 0.0332(13) 0.0290(14) 0.0328(12) 0.0039(10) 0.0118(10) 0.0019(10)
C16 0.0339(15) 0.0180(15) 0.0381(15) -0.0028(12) 0.0052(12) 0.0026(12)
C22 0.0287(14) 0.0257(16) 0.0335(14) -0.0064(12) 0.0045(12) -0.0011(12)
C27 0.0297(15) 0.0221(15) 0.0389(15) -0.0060(12) 0.0029(12) -0.0009(12)
C8 0.044(2) 0.048(2) 0.089(3) -0.026(2) 0.0136(19) -0.0065(17)
C11 0.0516(19) 0.0347(19) 0.0324(15) 0.0067(13) 0.0145(14) 0.0058(15)
C23 0.0381(17) 0.0336(18) 0.0352(15) -0.0026(13) 0.0057(13) -0.0002(14)
C10 0.0254(14) 0.0260(16) 0.0338(14) -0.0010(12) 0.0089(12) 0.0024(11)
C21 0.0302(15) 0.0276(16) 0.0333(14) -0.0049(12) 0.0047(12) 0.0012(12)
C4 0.0403(18) 0.049(2) 0.064(2) 0.0212(18) 0.0033(16) 0.0017(16)
C24 0.0409(18) 0.049(2) 0.0375(16) -0.0012(15) -0.0046(14) 0.0022(16)
C15 0.0323(15) 0.0223(16) 0.0401(16) -0.0002(12) 0.0060(13) -0.0019(12)
C1 0.0262(14) 0.0333(18) 0.0389(15) 0.0012(13) 0.0088(12) -0.0005(12)
C26 0.0288(15) 0.0347(18) 0.0501(18) -0.0060(15) 0.0054(14) -0.0068(13)
C9 0.0308(16) 0.063(3) 0.0446(17) 0.0048(16) 0.0040(14) -0.0106(16)
C7 0.055(2) 0.055(3) 0.142(4) -0.025(3) 0.003(3) 0.022(2)
C19 0.0296(16) 0.048(2) 0.0540(19) -0.0146(16) 0.0104(15) 0.0039(15)
C5 0.0240(14) 0.0325(17) 0.0400(15) 0.0038(13) 0.0052(12) 0.0008(12)
C12 0.0425(18) 0.049(2) 0.0299(15) 0.0058(14) 0.0066(13) 0.0110(16)
C13 0.0345(16) 0.040(2) 0.0444(17) 0.0073(14) 0.0153(14) -0.0081(14)
C14 0.0407(17) 0.0285(18) 0.0479(17) 0.0059(14) 0.0103(14) -0.0078(14)
C17 0.0432(18) 0.0277(17) 0.0390(16) -0.0028(13) 0.0031(14) 0.0086(14)
C3 0.0433(19) 0.042(2) 0.076(2) 0.0104(18) 0.0121(17) -0.0099(16)
C18 0.0346(17) 0.0375(19) 0.0532(19) -0.0104(16) -0.0019(14) 0.0135(14)
C20 0.0358(17) 0.0384(19) 0.0403(16) -0.0102(14) 0.0119(14) 0.0023(14)
C6 0.081(3) 0.091(4) 0.074(3) -0.030(2) 0.043(2) -0.020(3)
C25 0.0267(16) 0.051(2) 0.0537(19) -0.0056(16) -0.0029(15) 0.0001(14)
C2 0.066(2) 0.063(3) 0.0471(19) 0.0094(18) 0.0211(18) 0.001(2)

loop_
_atom_type_symbol
_atom_type_description
_atom_type_scat_dispersion_real
_atom_type_scat_dispersion_imag
_atom_type_scat_source
C C 0.0033 0.0016 'International Tables Vol C Tables 4.2.6.8 and 6.1.1.4'
H H 0.0000 0.0000 'International Tables Vol C Tables 4.2.6.8 and 6.1.1.4'
N N 0.0061 0.0033 'International Tables Vol C Tables 4.2.6.8 and 6.1.1.4'
Si Si 0.0817 0.0704 'International Tables Vol C Tables 4.2.6.8 and 6.1.1.4'
Sc Sc 0.2519 0.3716 'International Tables Vol C Tables 4.2.6.8 and 6.1.1.4'

loop_
_geom_angle_atom_site_label_1
_geom_angle_atom_site_label_2
_geom_angle_atom_site_label_3
_geom_angle
C5 Sc C1 105.70(11)
C5 Sc C10 102.24(10)
C1 Sc C10 106.02(10)
C5 Sc C22 109.80(9)
C1 Sc C22 102.18(10)
C10 Sc C22 129.03(10)
C5 Sc C15 110.37(10)
C1 Sc C15 142.11(10)
C10 Sc C15 77.50(9)
C22 Sc C15 54.81(9)
C5 Sc C27 94.26(10)
C1 Sc C27 135.04(10)
C10 Sc C27 108.49(10)
C22 Sc C27 32.89(8)
C15 Sc C27 32.43(9)
C5 Sc C21 142.56(9)
C1 Sc C21 89.62(10)
C10 Sc C21 106.02(9)
C22 Sc C21 32.78(8)
C15 Sc C21 54.28(9)
C27 Sc C21 53.70(9)
C5 Sc C16 142.60(10)
C1 Sc C16 110.55(10)
C10 Sc C16 76.53(9)
C22 Sc C16 53.92(9)
C15 Sc C16 32.30(9)
C27 Sc C16 52.96(9)
C21 Sc C16 32.39(9)
C1 Si1 C4 112.17(14)
C1 Si1 C2 111.89(15)
C4 Si1 C2 106.92(16)
C1 Si1 C3 111.35(14)
C4 Si1 C3 107.72(16)
C2 Si1 C3 106.48(16)
C5 Si2 C6 110.03(17)
C5 Si2 C8 112.55(14)
C6 Si2 C8 106.14(18)
C5 Si2 C7 112.91(17)
C6 Si2 C7 108.5(2)
C8 Si2 C7 106.41(19)
C10 N1 C12 111.4(2)
C10 N1 C9 125.2(2)
C12 N1 C9 123.3(2)
C10 N2 C11 111.4(2)
C10 N2 C13 124.1(2)
C11 N2 C13 123.7(2)
C15 C16 C17 132.1(3)
C15 C16 C21 109.4(2)
C17 C16 C21 118.5(3)
C15 C16 Sc 72.66(16)
C17 C16 Sc 118.67(19)
C21 C16 Sc 73.67(16)
C23 C22 C21 133.0(3)
C23 C22 C27 119.9(2)
C21 C22 C27 107.1(2)
C23 C22 Sc 116.7(2)
C21 C22 Sc 75.26(15)
C27 C22 Sc 74.69(15)
C26 C27 C15 132.2(3)
C26 C27 C22 118.7(2)
C15 C27 C22 109.1(2)
C26 C27 Sc 119.4(2)
C15 C27 Sc 73.26(15)
C22 C27 Sc 72.41(15)
C12 C11 N2 106.6(3)
C24 C23 C22 119.3(3)
N2 C10 N1 103.6(2)
N2 C10 Sc 121.19(18)
N1 C10 Sc 132.36(19)
C20 C21 C16 119.7(3)
C20 C21 C22 133.1(3)
C16 C21 C22 107.2(2)
C20 C21 Sc 121.0(2)
C16 C21 Sc 73.94(15)
C22 C21 Sc 71.96(15)
C23 C24 C25 120.9(3)
C16 C15 C27 106.9(2)
C16 C15 C14 126.9(3)
C27 C15 C14 126.0(3)
C16 C15 Sc 75.04(16)
C27 C15 Sc 74.32(16)
C14 C15 Sc 119.80(19)
Si1 C1 Sc 131.26(14)
C25 C26 C27 119.6(3)
C20 C19 C18 120.9(3)
Si2 C5 Sc 122.65(13)
C11 C12 N1 107.0(3)
N2 C13 C14 111.4(2)
C15 C14 C13 114.0(2)
C18 C17 C16 119.8(3)
C17 C18 C19 121.4(3)
C19 C20 C21 119.6(3)
C26 C25 C24 121.7(3)

loop_
_geom_bond_atom_site_label_1
_geom_bond_atom_site_label_2
_geom_bond_distance
Sc C5 2.196(3)
Sc C1 2.209(3)
Sc C10 2.339(3)
Sc C22 2.527(3)
Sc C15 2.543(3)
Sc C27 2.557(3)
Sc C21 2.571(3)
Sc C16 2.574(3)
Si1 C1 1.847(3)
Si1 C4 1.872(3)
Si1 C2 1.879(3)
Si1 C3 1.879(3)
Si2 C5 1.842(3)
Si2 C6 1.871(4)
Si2 C8 1.872(3)
Si2 C7 1.874(4)
N1 C10 1.359(3)
N1 C12 1.371(4)
N1 C9 1.455(4)
N2 C10 1.354(3)
N2 C11 1.381(3)
N2 C13 1.456(3)
C16 C15 1.424(4)
C16 C17 1.430(4)
C16 C21 1.435(4)
C22 C23 1.417(4)
C22 C21 1.439(4)
C22 C27 1.440(4)
C27 C26 1.420(4)
C27 C15 1.424(4)
C11 C12 1.337(4)
C23 C24 1.364(4)
C21 C20 1.416(4)
C24 C25 1.415(4)
C15 C14 1.503(4)
C26 C25 1.356(4)
C19 C20 1.366(4)
C19 C18 1.413(4)
C13 C14 1.523(4)
C17 C18 1.354(4)

loop_
_publcif_info_datablock.id
_publcif_info_datablock.publ_exptl
_publcif_info_datablock.publ_geom
_publcif_info_datablock.structure
{4043a726-8233-46c6-90b4-b765e0839a1f} y y y

loop_
_publcif_info_exptl_table_extra_item
sin_theta_over_lambda_max

loop_
_publcif_info_tables.block_id
_publcif_info_tables.reference_item
{4043a726-8233-46c6-90b4-b765e0839a1f} '_publcif_info_datablock.publ_exptl'
